data_2216070
loop_
_publ_author_name
'Knapp, Warren R.'
'Martin, David P.'
'LaDuca, Robert L.'

_publ_section_title Poly[tris(\m-di-4-pyridylamine-\k^2^<i>N</i>:<i>N</i>')tetrathiocyanato-\k^4^<i>N</i>-dicobalt(II)]
_journal_coeditor_code NG2333
_journal_issue 11
_journal_name_full 'Acta Crystallographica Section E'
_journal_page_first m2745
_journal_page_last m2745
_journal_paper_doi 10.1107/S160053680705057X
_journal_volume 63
_journal_year 2007
_chemical_formula_iupac '[Co2 (N C S)4 (C10 H9 N3)3]'
_chemical_formula_moiety 'C34 H27 Co2 N13 S4'
_chemical_formula_sum 'C34 H27 Co2 N13 S4'
_chemical_formula_weight 863.79
_chemical_name_systematic
;
Poly[tris(\m-di-4-pyridylamine-\k^2^N:N')tetrathiocyanato-\k^4^Ndicobalt(II)]
;
_space_group_IT_number 19
_symmetry_cell_setting orthorhombic
_symmetry_space_group_name_Hall 'P 2ac 2ab'
_symmetry_space_group_name_H-M 'P 21 21 21'
_atom_sites_solution_hydrogens geom
_atom_sites_solution_primary direct
_atom_sites_solution_secondary difmap
_audit_creation_method SHELXL97
_cell_angle_alpha 90.00
_cell_angle_beta 90.00
_cell_angle_gamma 90.00
_cell_formula_units_Z 4
_cell_length_a 7.9245(2)
_cell_length_b 21.7051(5)
_cell_length_c 22.8134(5)
_cell_measurement_reflns_used 21566
_cell_measurement_temperature 173(2)
_cell_measurement_theta_max 27.50
_cell_measurement_theta_min 1.29
_cell_volume 3923.95(16)
_computing_cell_refinement 'APEX2 (Bruker, 2001)'
_computing_data_collection 'APEX2 (Bruker, 2001)'
_computing_data_reduction 'SAINT-Plus  (Bruker, 2003)'
_computing_molecular_graphics 'CrystalMaker (Palmer, 2005)'
_computing_publication_material 'SHELXL97 (Sheldrick, 1997)'
_computing_structure_refinement 'SHELXL97 (Sheldrick, 1997)'
_computing_structure_solution 'SHELXS97 (Sheldrick, 1997)'
_diffrn_ambient_temperature 173(2)
_diffrn_measured_fraction_theta_full 0.982
_diffrn_measured_fraction_theta_max 0.962
_diffrn_measurement_device_type 'Bruker APEXII'
_diffrn_measurement_method \w/\f
_diffrn_radiation_monochromator graphite
_diffrn_radiation_source 'fine-focus sealed tube'
_diffrn_radiation_type MoK\a
_diffrn_radiation_wavelength 0.71073
_diffrn_reflns_av_R_equivalents 0.0870
_diffrn_reflns_av_sigmaI/netI 0.1730
_diffrn_reflns_limit_h_max 10
_diffrn_reflns_limit_h_min -10
_diffrn_reflns_limit_k_max 27
_diffrn_reflns_limit_k_min -23
_diffrn_reflns_limit_l_max 28
_diffrn_reflns_limit_l_min -29
_diffrn_reflns_number 21566
_diffrn_reflns_theta_full 25.00
_diffrn_reflns_theta_max 27.50
_diffrn_reflns_theta_min 1.29
_diffrn_standards_decay_% 0
_diffrn_standards_number 0
_exptl_absorpt_coefficient_mu 1.102
_exptl_absorpt_correction_T_max 0.957
_exptl_absorpt_correction_T_min 0.769
_exptl_absorpt_correction_type multi-scan
_exptl_absorpt_process_details '(SADABS; Sheldrick, 1996)'
_exptl_crystal_colour blue
_exptl_crystal_density_diffrn 1.462
_exptl_crystal_density_method 'not measured'
_exptl_crystal_description plate
_exptl_crystal_F_000 1760
_exptl_crystal_size_max 0.24
_exptl_crystal_size_mid 0.16
_exptl_crystal_size_min 0.04
_refine_diff_density_max 0.480
_refine_diff_density_min -0.441
_refine_ls_abs_structure_details 'Flack (1983), with 4324 Friedel pairs'
_refine_ls_abs_structure_Flack 0.07(3)
_refine_ls_extinction_method none
_refine_ls_goodness_of_fit_ref 0.996
_refine_ls_hydrogen_treatment mixed
_refine_ls_matrix_type full
_refine_ls_number_parameters 484
_refine_ls_number_reflns 8215
_refine_ls_number_restraints 2
_refine_ls_restrained_S_all 0.995
_refine_ls_R_factor_all 0.1772
_refine_ls_R_factor_gt 0.0662
_refine_ls_shift/su_max 0.001
_refine_ls_shift/su_mean 0.000
_refine_ls_structure_factor_coef Fsqd
_refine_ls_weighting_details 'calc w = 1/[\s^2^(Fo^2^)+(0.0636P)^2^] where P=(Fo^2^+2Fc^2^)/3'
_refine_ls_weighting_scheme calc
_refine_ls_wR_factor_gt 0.1266
_refine_ls_wR_factor_ref 0.1682
_reflns_number_gt 3888
_reflns_number_total 8215
_reflns_threshold_expression I>2\s(I)
_cod_data_source_file ng2333.cif
_cod_data_source_block I
_cod_database_code 2216070
_cod_database_fobs_code 2216070

loop_
_symmetry_equiv_pos_as_xyz
'x, y, z'
'-x+1/2, -y, z+1/2'
'-x, y+1/2, -z+1/2'
'x+1/2, -y+1/2, -z'

loop_
_atom_site_type_symbol
_atom_site_label
_atom_site_fract_x
_atom_site_fract_y
_atom_site_fract_z
_atom_site_U_iso_or_equiv
_atom_site_adp_type
_atom_site_calc_flag
_atom_site_refinement_flags
_atom_site_occupancy
Co Co1 0.72244(11) 0.50638(5) 0.98492(4) 0.0355(3) Uani d . 1
Co Co2 -0.19707(13) 0.77752(6) 1.25735(5) 0.0601(4) Uani d . 1
S S1 0.3044(3) 0.36061(11) 1.04968(12) 0.0650(7) Uani d . 1
S S2 -0.5888(6) 0.6243(2) 1.22905(16) 0.1580(19) Uani d . 1
S S3 1.1421(3) 0.63571(12) 0.89090(10) 0.0585(7) Uani d . 1
S S4 -0.4974(3) 0.95834(18) 1.28237(18) 0.1299(16) Uani d . 1
N N1 1.5164(8) 0.2278(4) 0.8190(3) 0.059(2) Uani d . 1
N N2 1.0726(9) 0.2531(3) 0.9131(3) 0.0503(19) Uani d D 1
H H2N 1.023(9) 0.2168(19) 0.909(3) 0.060 Uiso d D 1
N N3 0.8455(7) 0.4207(3) 0.9616(2) 0.0360(16) Uani d . 1
N N4 0.6024(7) 0.5921(3) 1.0081(3) 0.0397(16) Uani d . 1
N N5 0.3715(8) 0.7490(3) 1.0815(3) 0.054(2) Uani d . 1
H H5A 0.4276 0.7837 1.0770 0.064 Uiso calc R 1
N N6 -0.0573(8) 0.7694(4) 1.1858(3) 0.0530(19) Uani d . 1
N N7 0.5961(6) 0.5045(3) 0.8987(2) 0.0332(15) Uani d . 1
N N8 0.3962(7) 0.4829(4) 0.7301(3) 0.057(2) Uani d D 1
H H8N 0.287(3) 0.491(4) 0.731(3) 0.069 Uiso d D 1
N N9 0.6494(7) 0.4914(3) 0.5685(2) 0.0378(16) Uani d . 1
N N10 0.9299(8) 0.5549(3) 0.9507(3) 0.0414(17) Uani d . 1
N N11 0.5209(8) 0.4570(3) 1.0222(3) 0.0441(17) Uani d . 1
N N12 -0.3452(10) 0.7073(4) 1.2577(4) 0.080(3) Uani d . 1
N N13 -0.3002(10) 0.8556(4) 1.2636(3) 0.074(2) Uani d . 1
C C1 1.3997(12) 0.1836(5) 0.8223(4) 0.066(3) Uani d . 1
H H1 1.4220 0.1459 0.8026 0.080 Uiso calc R 1
C C2 1.2493(11) 0.1886(4) 0.8523(3) 0.056(2) Uani d . 1
H H2 1.1687 0.1562 0.8527 0.068 Uiso calc R 1
C C3 1.2216(10) 0.2452(4) 0.8826(3) 0.047(2) Uani d . 1
C C4 1.3462(10) 0.2899(4) 0.8809(3) 0.050(2) Uani d . 1
H H4 1.3341 0.3273 0.9021 0.059 Uiso calc R 1
C C5 1.4861(11) 0.2789(5) 0.8482(4) 0.063(3) Uani d . 1
H H5 1.5686 0.3106 0.8463 0.075 Uiso calc R 1
C C6 0.9431(10) 0.4146(4) 0.9130(3) 0.043(2) Uani d . 1
H H6 0.9600 0.4506 0.8900 0.052 Uiso calc R 1
C C7 1.0190(10) 0.3622(4) 0.8941(4) 0.047(2) Uani d . 1
H H7 1.0827 0.3615 0.8589 0.057 Uiso calc R 1
C C8 1.0000(9) 0.3095(4) 0.9282(3) 0.038(2) Uani d . 1
C C9 0.8950(9) 0.3134(4) 0.9768(3) 0.045(2) Uani d . 1
H H9 0.8728 0.2778 0.9997 0.054 Uiso calc R 1
C C10 0.8250(9) 0.3675(4) 0.9915(3) 0.048(2) Uani d . 1
H H10 0.7558 0.3684 1.0255 0.058 Uiso calc R 1
C C11 0.6909(10) 0.6408(4) 1.0275(3) 0.046(2) Uani d . 1
H H11 0.8104 0.6396 1.0243 0.055 Uiso calc R 1
C C12 0.6186(10) 0.6920(4) 1.0517(3) 0.051(2) Uani d . 1
H H12 0.6877 0.7248 1.0653 0.061 Uiso calc R 1
C C13 0.4435(10) 0.6962(4) 1.0565(3) 0.048(2) Uani d . 1
C C14 0.3538(11) 0.6476(4) 1.0330(4) 0.058(3) Uani d . 1
H H14 0.2340 0.6489 1.0330 0.069 Uiso calc R 1
C C15 0.4360(10) 0.5969(4) 1.0094(4) 0.053(2) Uani d . 1
H H15 0.3702 0.5644 0.9935 0.064 Uiso calc R 1
C C16 0.0310(10) 0.8176(4) 1.1639(3) 0.048(2) Uani d . 1
H H16 -0.0047 0.8580 1.1738 0.058 Uiso calc R 1
C C17 0.1659(9) 0.8114(4) 1.1290(3) 0.048(2) Uani d . 1
H H17 0.2243 0.8469 1.1154 0.058 Uiso calc R 1
C C18 0.2204(11) 0.7526(4) 1.1128(3) 0.052(2) Uani d . 1
C C19 0.1268(11) 0.7033(4) 1.1330(4) 0.069(3) Uani d . 1
H H19 0.1571 0.6624 1.1224 0.082 Uiso calc R 1
C C20 -0.0092(12) 0.7135(5) 1.1683(4) 0.065(3) Uani d . 1
H H20 -0.0730 0.6790 1.1811 0.078 Uiso calc R 1
C C21 0.4854(9) 0.5064(4) 0.5748(3) 0.042(2) Uani d . 1
H H21 0.4260 0.5194 0.5408 0.051 Uiso calc R 1
C C22 0.3991(9) 0.5044(4) 0.6259(3) 0.055(2) Uani d . 1
H H22 0.2839 0.5164 0.6272 0.066 Uiso calc R 1
C C23 0.4817(8) 0.4843(4) 0.6772(3) 0.042(2) Uani d . 1
C C24 0.6493(9) 0.4671(4) 0.6714(3) 0.0362(19) Uani d . 1
H H24 0.7102 0.4514 0.7040 0.043 Uiso calc R 1
C C25 0.7255(9) 0.4729(3) 0.6180(3) 0.041(2) Uani d . 1
H H25 0.8421 0.4631 0.6157 0.049 Uiso calc R 1
C C26 0.4431(9) 0.4811(4) 0.8876(3) 0.046(2) Uani d . 1
H H26 0.3776 0.4683 0.9202 0.055 Uiso calc R 1
C C27 0.3730(10) 0.4740(4) 0.8332(3) 0.055(3) Uani d . 1
H H27 0.2634 0.4568 0.8290 0.066 Uiso calc R 1
C C28 0.4634(9) 0.4922(4) 0.7844(3) 0.046(2) Uani d . 1
C C29 0.6197(9) 0.5176(4) 0.7943(3) 0.046(2) Uani d . 1
H H29 0.6863 0.5312 0.7622 0.055 Uiso calc R 1
C C30 0.6785(9) 0.5234(3) 0.8494(3) 0.038(2) Uani d . 1
H H30 0.7860 0.5421 0.8543 0.045 Uiso calc R 1
C C31 1.0209(9) 0.5889(4) 0.9264(3) 0.035(2) Uani d . 1
C C32 0.4329(9) 0.4177(4) 1.0336(3) 0.039(2) Uani d . 1
C C33 -0.4444(13) 0.6725(5) 1.2456(4) 0.068(3) Uani d . 1
C C34 -0.3839(11) 0.8982(5) 1.2716(4) 0.072(3) Uani d . 1

loop_
_atom_site_aniso_label
_atom_site_aniso_U_11
_atom_site_aniso_U_22
_atom_site_aniso_U_33
_atom_site_aniso_U_12
_atom_site_aniso_U_13
_atom_site_aniso_U_23
Co1 0.0386(5) 0.0427(7) 0.0253(5) 0.0015(5) 0.0051(5) -0.0005(5)
Co2 0.0419(6) 0.0872(10) 0.0514(7) 0.0058(7) -0.0016(6) 0.0045(7)
S1 0.0450(11) 0.0500(16) 0.1002(18) -0.0023(12) -0.0013(14) 0.0113(15)
S2 0.189(4) 0.178(4) 0.107(3) -0.109(4) -0.042(3) 0.019(3)
S3 0.0443(11) 0.0676(18) 0.0634(15) -0.0119(12) 0.0110(12) 0.0117(14)
S4 0.0483(15) 0.141(3) 0.200(4) 0.0435(18) -0.040(2) -0.094(3)
N1 0.048(4) 0.063(6) 0.066(5) 0.005(4) 0.006(4) -0.013(5)
N2 0.060(4) 0.028(5) 0.063(5) 0.000(4) 0.016(4) -0.002(4)
N3 0.038(3) 0.037(4) 0.032(3) 0.003(3) 0.002(3) 0.002(3)
N4 0.035(3) 0.052(5) 0.032(4) 0.007(3) 0.001(3) -0.006(4)
N5 0.056(4) 0.039(5) 0.065(5) 0.004(4) 0.011(4) -0.012(4)
N6 0.042(4) 0.060(6) 0.057(5) 0.002(4) 0.002(4) 0.003(5)
N7 0.037(3) 0.034(4) 0.029(3) 0.001(3) 0.003(3) -0.009(3)
N8 0.036(3) 0.105(7) 0.031(4) -0.023(4) 0.004(3) 0.001(4)
N9 0.034(3) 0.050(5) 0.029(3) 0.004(3) -0.003(3) -0.005(3)
N10 0.042(4) 0.046(5) 0.036(4) 0.001(3) -0.005(3) -0.006(4)
N11 0.045(4) 0.052(5) 0.035(4) 0.001(4) 0.001(3) -0.004(4)
N12 0.072(5) 0.097(8) 0.071(6) -0.021(5) 0.000(5) -0.001(5)
N13 0.063(4) 0.102(7) 0.057(5) 0.047(5) -0.003(5) -0.011(5)
C1 0.067(6) 0.058(7) 0.074(7) 0.003(6) 0.027(6) -0.018(6)
C2 0.069(6) 0.048(6) 0.052(5) 0.008(5) 0.015(5) 0.000(5)
C3 0.041(4) 0.057(6) 0.044(5) 0.005(5) 0.010(4) 0.006(5)
C4 0.051(5) 0.058(7) 0.039(5) 0.014(5) 0.007(4) -0.006(5)
C5 0.053(5) 0.060(7) 0.075(6) -0.014(5) 0.015(5) -0.022(6)
C6 0.053(5) 0.041(6) 0.035(4) 0.000(4) 0.011(4) 0.008(4)
C7 0.051(5) 0.037(6) 0.054(5) 0.001(4) 0.023(4) 0.001(5)
C8 0.048(4) 0.041(6) 0.026(4) 0.001(4) 0.003(4) -0.003(4)
C9 0.051(4) 0.036(5) 0.047(5) 0.008(4) 0.008(4) 0.007(5)
C10 0.049(5) 0.051(6) 0.044(5) 0.011(4) 0.017(4) 0.007(5)
C11 0.045(4) 0.053(6) 0.039(5) 0.004(5) 0.011(4) 0.003(5)
C12 0.060(5) 0.042(6) 0.051(5) -0.004(5) 0.005(5) 0.004(5)
C13 0.051(5) 0.054(7) 0.040(5) 0.012(5) 0.006(4) -0.009(5)
C14 0.048(5) 0.063(7) 0.062(6) 0.006(5) -0.018(5) -0.005(5)
C15 0.060(5) 0.053(6) 0.046(5) 0.012(5) -0.013(5) -0.006(5)
C16 0.038(4) 0.055(7) 0.051(5) 0.012(5) 0.001(4) -0.011(5)
C17 0.036(4) 0.042(6) 0.066(6) 0.004(4) -0.002(4) -0.005(5)
C18 0.054(5) 0.060(7) 0.043(5) 0.017(5) 0.000(5) 0.005(5)
C19 0.066(6) 0.037(6) 0.102(8) 0.007(5) 0.014(6) 0.012(6)
C20 0.073(7) 0.055(8) 0.068(7) -0.005(6) 0.022(6) 0.004(6)
C21 0.045(4) 0.054(6) 0.029(4) 0.007(4) -0.005(4) 0.000(5)
C22 0.035(4) 0.100(8) 0.031(4) 0.001(5) 0.000(4) -0.006(5)
C23 0.036(4) 0.063(7) 0.026(4) -0.016(4) 0.002(4) -0.007(4)
C24 0.037(4) 0.048(6) 0.024(4) -0.002(4) -0.005(3) 0.001(4)
C25 0.036(4) 0.053(6) 0.033(4) 0.008(4) -0.005(4) -0.003(4)
C26 0.043(4) 0.063(7) 0.032(4) -0.015(4) 0.012(4) -0.007(5)
C27 0.052(5) 0.092(8) 0.022(4) -0.026(5) 0.004(4) -0.004(5)
C28 0.043(4) 0.072(7) 0.023(4) -0.010(5) -0.009(4) -0.009(5)
C29 0.044(4) 0.071(7) 0.023(4) -0.009(4) -0.002(4) -0.004(4)
C30 0.036(4) 0.048(6) 0.029(4) -0.010(4) 0.008(4) -0.001(4)
C31 0.028(4) 0.052(6) 0.026(4) 0.007(4) -0.007(4) -0.009(4)
C32 0.032(4) 0.049(6) 0.036(5) 0.004(4) -0.004(4) 0.002(4)
C33 0.080(7) 0.076(8) 0.049(6) -0.011(6) 0.004(6) 0.005(6)
C34 0.050(5) 0.116(10) 0.050(6) 0.005(6) -0.011(5) -0.037(7)

loop_
_atom_type_symbol
_atom_type_description
_atom_type_scat_dispersion_real
_atom_type_scat_dispersion_imag
_atom_type_scat_source
C C 0.0033 0.0016 'International Tables Vol C Tables 4.2.6.8 and 6.1.1.4'
H H 0.0000 0.0000 'International Tables Vol C Tables 4.2.6.8 and 6.1.1.4'
N N 0.0061 0.0033 'International Tables Vol C Tables 4.2.6.8 and 6.1.1.4'
S S 0.1246 0.1234 'International Tables Vol C Tables 4.2.6.8 and 6.1.1.4'
Co Co 0.3494 0.9721 'International Tables Vol C Tables 4.2.6.8 and 6.1.1.4'

loop_
_geom_angle_atom_site_label_1
_geom_angle_atom_site_label_2
_geom_angle_atom_site_label_3
_geom_angle_site_symmetry_1
_geom_angle_site_symmetry_3
_geom_angle
N10 Co1 N11 . . 177.7(2)
N10 Co1 N4 . . 90.2(2)
N11 Co1 N4 . . 90.3(2)
N10 Co1 N9 . 2_665 87.1(2)
N11 Co1 N9 . 2_665 90.7(2)
N4 Co1 N9 . 2_665 88.4(2)
N10 Co1 N3 . . 89.2(2)
N11 Co1 N3 . . 90.2(2)
N4 Co1 N3 . . 179.4(2)
N9 Co1 N3 2_665 . 91.4(2)
N10 Co1 N7 . . 91.9(2)
N11 Co1 N7 . . 90.3(2)
N4 Co1 N7 . . 92.0(2)
N9 Co1 N7 2_665 . 178.9(2)
N3 Co1 N7 . . 88.3(2)
N13 Co2 N12 . . 116.6(4)
N13 Co2 N6 . . 112.6(3)
N12 Co2 N6 . . 105.9(3)
N13 Co2 N1 . 2_665 107.9(3)
N12 Co2 N1 . 2_665 112.7(3)
N6 Co2 N1 . 2_665 100.0(3)
C5 N1 C1 . . 116.8(8)
C5 N1 Co2 . 2_664 122.1(7)
C1 N1 Co2 . 2_664 119.5(7)
C3 N2 C8 . . 125.8(7)
C3 N2 H2N . . 103(5)
C8 N2 H2N . . 128(5)
C10 N3 C6 . . 113.4(6)
C10 N3 Co1 . . 123.8(5)
C6 N3 Co1 . . 122.7(5)
C15 N4 C11 . . 116.8(7)
C15 N4 Co1 . . 120.9(6)
C11 N4 Co1 . . 122.0(5)
C18 N5 C13 . . 127.1(8)
C18 N5 H5A . . 116.5
C13 N5 H5A . . 116.5
C20 N6 C16 . . 116.4(7)
C20 N6 Co2 . . 119.2(7)
C16 N6 Co2 . . 121.6(6)
C26 N7 C30 . . 113.0(6)
C26 N7 Co1 . . 126.0(5)
C30 N7 Co1 . . 120.8(4)
C28 N8 C23 . . 126.7(6)
C28 N8 H8N . . 109(5)
C23 N8 H8N . . 121(5)
C25 N9 C21 . . 114.6(6)
C25 N9 Co1 . 2_664 122.6(4)
C21 N9 Co1 . 2_664 122.8(5)
C31 N10 Co1 . . 166.6(6)
C32 N11 Co1 . . 161.0(7)
C33 N12 Co2 . . 163.1(9)
C34 N13 Co2 . . 169.0(9)
N1 C1 C2 . . 124.8(9)
N1 C1 H1 . . 117.6
C2 C1 H1 . . 117.6
C1 C2 C3 . . 116.2(9)
C1 C2 H2 . . 121.9
C3 C2 H2 . . 121.9
N2 C3 C4 . . 122.5(8)
N2 C3 C2 . . 118.8(8)
C4 C3 C2 . . 118.7(8)
C5 C4 C3 . . 118.4(8)
C5 C4 H4 . . 120.8
C3 C4 H4 . . 120.8
N1 C5 C4 . . 125.1(9)
N1 C5 H5 . . 117.5
C4 C5 H5 . . 117.5
C7 C6 N3 . . 126.4(8)
C7 C6 H6 . . 116.8
N3 C6 H6 . . 116.8
C6 C7 C8 . . 117.6(7)
C6 C7 H7 . . 121.2
C8 C7 H7 . . 121.2
C9 C8 C7 . . 117.4(8)
C9 C8 N2 . . 119.9(8)
C7 C8 N2 . . 122.5(7)
C10 C9 C8 . . 120.1(8)
C10 C9 H9 . . 120.0
C8 C9 H9 . . 120.0
C9 C10 N3 . . 124.9(7)
C9 C10 H10 . . 117.5
N3 C10 H10 . . 117.5
N4 C11 C12 . . 123.6(8)
N4 C11 H11 . . 118.2
C12 C11 H11 . . 118.2
C11 C12 C13 . . 120.2(8)
C11 C12 H12 . . 119.9
C13 C12 H12 . . 119.9
C14 C13 C12 . . 115.6(8)
C14 C13 N5 . . 125.0(7)
C12 C13 N5 . . 119.4(8)
C13 C14 C15 . . 121.0(8)
C13 C14 H14 . . 119.5
C15 C14 H14 . . 119.5
N4 C15 C14 . . 122.6(8)
N4 C15 H15 . . 118.7
C14 C15 H15 . . 118.7
C17 C16 N6 . . 123.7(9)
C17 C16 H16 . . 118.1
N6 C16 H16 . . 118.1
C16 C17 C18 . . 119.7(9)
C16 C17 H17 . . 120.2
C18 C17 H17 . . 120.2
C19 C18 N5 . . 126.0(9)
C19 C18 C17 . . 117.0(8)
N5 C18 C17 . . 116.8(8)
C20 C19 C18 . . 119.6(9)
C20 C19 H19 . . 120.2
C18 C19 H19 . . 120.2
N6 C20 C19 . . 123.5(9)
N6 C20 H20 . . 118.2
C19 C20 H20 . . 118.2
N9 C21 C22 . . 124.8(7)
N9 C21 H21 . . 117.6
C22 C21 H21 . . 117.6
C21 C22 C23 . . 119.4(7)
C21 C22 H22 . . 120.3
C23 C22 H22 . . 120.3
N8 C23 C24 . . 123.1(7)
N8 C23 C22 . . 120.2(6)
C24 C23 C22 . . 116.6(6)
C25 C24 C23 . . 119.0(7)
C25 C24 H24 . . 120.5
C23 C24 H24 . . 120.5
N9 C25 C24 . . 125.5(6)
N9 C25 H25 . . 117.3
C24 C25 H25 . . 117.3
N7 C26 C27 . . 125.6(7)
N7 C26 H26 . . 117.2
C27 C26 H26 . . 117.2
C26 C27 C28 . . 119.3(7)
C26 C27 H27 . . 120.4
C28 C27 H27 . . 120.4
N8 C28 C29 . . 124.1(7)
N8 C28 C27 . . 119.2(6)
C29 C28 C27 . . 116.7(6)
C30 C29 C28 . . 120.2(7)
C30 C29 H29 . . 119.9
C28 C29 H29 . . 119.9
C29 C30 N7 . . 125.2(7)
C29 C30 H30 . . 117.4
N7 C30 H30 . . 117.4
N10 C31 S3 . . 178.0(6)
N11 C32 S1 . . 179.5(8)
N12 C33 S2 . . 178.6(11)
N13 C34 S4 . . 178.9(11)

loop_
_geom_bond_atom_site_label_1
_geom_bond_atom_site_label_2
_geom_bond_site_symmetry_2
_geom_bond_distance
Co1 N10 . 2.103(7)
Co1 N11 . 2.103(7)
Co1 N4 . 2.155(6)
Co1 N9 2_665 2.161(5)
Co1 N3 . 2.165(6)
Co1 N7 . 2.207(5)
Co2 N13 . 1.888(8)
Co2 N12 . 1.924(9)
Co2 N6 . 1.981(7)
Co2 N1 2_665 2.010(7)
S1 C32 . 1.645(9)
S2 C33 . 1.596(12)
S3 C31 . 1.615(9)
S4 C34 . 1.605(11)
N1 C5 . 1.317(11)
N1 C1 . 1.334(11)
N1 Co2 2_664 2.010(7)
N2 C3 . 1.380(10)
N2 C8 . 1.396(10)
N2 H2N . 0.89(2)
N3 C10 . 1.352(9)
N3 C6 . 1.358(9)
N4 C15 . 1.323(10)
N4 C11 . 1.344(9)
N5 C18 . 1.396(10)
N5 C13 . 1.402(10)
N5 H5A . 0.8800
N6 C20 . 1.332(11)
N6 C16 . 1.354(10)
N7 C26 . 1.339(9)
N7 C30 . 1.365(8)
N8 C28 . 1.364(9)
N8 C23 . 1.383(9)
N8 H8N . 0.88(2)
N9 C25 . 1.341(8)
N9 C21 . 1.348(8)
N9 Co1 2_664 2.161(5)
N10 C31 . 1.171(9)
N11 C32 . 1.131(9)
N12 C33 . 1.124(10)
N13 C34 . 1.151(11)
C1 C2 . 1.378(11)
C1 H1 . 0.9500
C2 C3 . 1.429(11)
C2 H2 . 0.9500
C3 C4 . 1.385(11)
C4 C5 . 1.357(10)
C4 H4 . 0.9500
C5 H5 . 0.9500
C6 C7 . 1.357(10)
C6 H6 . 0.9500
C7 C8 . 1.390(10)
C7 H7 . 0.9500
C8 C9 . 1.390(10)
C9 C10 . 1.340(10)
C9 H9 . 0.9500
C10 H10 . 0.9500
C11 C12 . 1.366(11)
C11 H11 . 0.9500
C12 C13 . 1.394(11)
C12 H12 . 0.9500
C13 C14 . 1.380(11)
C14 C15 . 1.387(11)
C14 H14 . 0.9500
C15 H15 . 0.9500
C16 C17 . 1.339(10)
C16 H16 . 0.9500
C17 C18 . 1.398(11)
C17 H17 . 0.9500
C18 C19 . 1.381(12)
C19 C20 . 1.363(12)
C19 H19 . 0.9500
C20 H20 . 0.9500
C21 C22 . 1.353(9)
C21 H21 . 0.9500
C22 C23 . 1.409(10)
C22 H22 . 0.9500
C23 C24 . 1.387(10)
C24 C25 . 1.365(9)
C24 H24 . 0.9500
C25 H25 . 0.9500
C26 C27 . 1.367(9)
C26 H26 . 0.9500
C27 C28 . 1.381(10)
C27 H27 . 0.9500
C28 C29 . 1.375(10)
C29 C30 . 1.346(9)
C29 H29 . 0.9500
C30 H30 . 0.9500

loop_
_geom_hbond_atom_site_label_D
_geom_hbond_atom_site_label_H
_geom_hbond_atom_site_label_A
_geom_hbond_site_symmetry_A
_geom_hbond_distance_DH
_geom_hbond_distance_HA
_geom_hbond_distance_DA
_geom_hbond_angle_DHA
_geom_hbond_publ_flag
N2 H2N S1 4_557 0.89(2) 2.59(5) 3.366(7) 147(7) y
N5 H5A S3 4_467 0.88 2.55 3.355(7) 153.0 y
N8 H8N S4 4_567 0.88(2) 2.53(3) 3.382(7) 162(7) y

loop_
_geom_torsion_atom_site_label_1
_geom_torsion_atom_site_label_2
_geom_torsion_atom_site_label_3
_geom_torsion_atom_site_label_4
_geom_torsion_site_symmetry_1
_geom_torsion
N10 Co1 N3 C10 . 149.6(6)
N11 Co1 N3 C10 . -28.1(6)
N9 Co1 N3 C10 2_665 62.5(6)
N7 Co1 N3 C10 . -118.5(6)
N10 Co1 N3 C6 . -34.6(6)
N11 Co1 N3 C6 . 147.6(6)
N9 Co1 N3 C6 2_665 -121.7(5)
N7 Co1 N3 C6 . 57.3(5)
N10 Co1 N4 C15 . 150.3(6)
N11 Co1 N4 C15 . -31.9(6)
N9 Co1 N4 C15 2_665 -122.6(6)
N7 Co1 N4 C15 . 58.4(6)
N10 Co1 N4 C11 . -36.5(6)
N11 Co1 N4 C11 . 141.3(6)
N9 Co1 N4 C11 2_665 50.6(6)
N7 Co1 N4 C11 . -128.4(6)
N13 Co2 N6 C20 . -164.5(7)
N12 Co2 N6 C20 . -36.0(8)
N1 Co2 N6 C20 2_665 81.2(7)
N13 Co2 N6 C16 . 35.0(7)
N12 Co2 N6 C16 . 163.6(6)
N1 Co2 N6 C16 2_665 -79.2(6)
N10 Co1 N7 C26 . -177.1(6)
N11 Co1 N7 C26 . 3.6(7)
N4 Co1 N7 C26 . -86.8(6)
N3 Co1 N7 C26 . 93.8(6)
N10 Co1 N7 C30 . 8.9(6)
N11 Co1 N7 C30 . -170.5(6)
N4 Co1 N7 C30 . 99.2(6)
N4 Co1 N10 C31 . -47(3)
N9 Co1 N10 C31 2_665 -135(3)
N3 Co1 N10 C31 . 134(3)
N7 Co1 N10 C31 . 45(3)
N4 Co1 N11 C32 . 165(2)
N9 Co1 N11 C32 2_665 -106(2)
N3 Co1 N11 C32 . -15(2)
N7 Co1 N11 C32 . 73(2)
N13 Co2 N12 C33 . 65(3)
N6 Co2 N12 C33 . -61(3)
N1 Co2 N12 C33 2_665 -170(3)
N12 Co2 N13 C34 . 24(4)
N6 Co2 N13 C34 . 147(4)
N1 Co2 N13 C34 2_665 -104(4)
C5 N1 C1 C2 . 2.2(15)
Co2 N1 C1 C2 2_664 -163.8(7)
N1 C1 C2 C3 . -1.5(14)
C8 N2 C3 C4 . 23.3(13)
C8 N2 C3 C2 . -157.5(8)
C1 C2 C3 N2 . 179.6(8)
C1 C2 C3 C4 . -1.2(11)
N2 C3 C4 C5 . -177.9(8)
C2 C3 C4 C5 . 3.0(12)
C1 N1 C5 C4 . -0.3(14)
Co2 N1 C5 C4 2_664 165.4(7)
C3 C4 C5 N1 . -2.3(14)
C10 N3 C6 C7 . -1.1(11)
Co1 N3 C6 C7 . -177.2(6)
N3 C6 C7 C8 . -1.9(12)
C6 C7 C8 C9 . 4.4(11)
C6 C7 C8 N2 . -179.9(7)
C3 N2 C8 C9 . -153.7(8)
C3 N2 C8 C7 . 30.8(12)
C7 C8 C9 C10 . -4.2(11)
N2 C8 C9 C10 . 180.0(7)
C8 C9 C10 N3 . 1.2(12)
C6 N3 C10 C9 . 1.4(11)
Co1 N3 C10 C9 . 177.5(6)
C15 N4 C11 C12 . 4.7(11)
Co1 N4 C11 C12 . -168.7(6)
N4 C11 C12 C13 . -1.1(12)
C11 C12 C13 C14 . -2.9(12)
C11 C12 C13 N5 . 179.8(7)
C18 N5 C13 C14 . 33.3(13)
C18 N5 C13 C12 . -149.8(8)
C12 C13 C14 C15 . 3.4(12)
N5 C13 C14 C15 . -179.5(8)
C11 N4 C15 C14 . -4.2(12)
Co1 N4 C15 C14 . 169.3(6)
C13 C14 C15 N4 . 0.2(14)
C20 N6 C16 C17 . -3.6(12)
Co2 N6 C16 C17 . 157.4(6)
N6 C16 C17 C18 . 1.0(12)
C13 N5 C18 C19 . 11.1(13)
C13 N5 C18 C17 . -174.2(8)
C16 C17 C18 C19 . 1.7(12)
C16 C17 C18 N5 . -173.6(7)
N5 C18 C19 C20 . 173.2(8)
C17 C18 C19 C20 . -1.6(13)
C16 N6 C20 C19 . 3.7(14)
Co2 N6 C20 C19 . -157.8(7)
C18 C19 C20 N6 . -1.2(15)
C25 N9 C21 C22 . 0.6(13)
Co1 N9 C21 C22 2_664 178.4(7)
N9 C21 C22 C23 . -1.1(15)
C28 N8 C23 C24 . 31.3(14)
C28 N8 C23 C22 . -148.2(10)
C21 C22 C23 N8 . 179.0(8)
C21 C22 C23 C24 . -0.6(13)
N8 C23 C24 C25 . -176.8(7)
C22 C23 C24 C25 . 2.8(12)
C21 N9 C25 C24 . 1.9(12)
Co1 N9 C25 C24 2_664 -176.0(6)
C23 C24 C25 N9 . -3.6(12)
C30 N7 C26 C27 . 2.0(12)
Co1 N7 C26 C27 . -172.5(7)
N7 C26 C27 C28 . -0.2(14)
C23 N8 C28 C29 . 14.9(15)
C23 N8 C28 C27 . -163.6(9)
C26 C27 C28 N8 . 177.4(9)
C26 C27 C28 C29 . -1.2(13)
N8 C28 C29 C30 . -177.9(8)
C27 C28 C29 C30 . 0.6(13)
C28 C29 C30 N7 . 1.4(13)
C26 N7 C30 C29 . -2.6(11)
Co1 N7 C30 C29 . 172.2(6)
